data_7006009
loop_
_publ_author_name
'Stamatatos, Theocharis C.'
'Abboud, Khalil A.'
'Perlepes, Spyros P.'
'Christou, George'

_publ_section_title
;
 The highest nuclearity metal oxime clusters: Ni14 and Ni12Na2
 complexes from the use of 2-pyridinealdoximate and azide ligands.
;
_journal_issue 35
_journal_name_full 'Dalton transactions (Cambridge, England : 2003)'
_journal_page_first 3861
_journal_page_last 3863
_journal_paper_doi 10.1039/b708189h
_journal_year 2007
_chemical_formula_sum 'C96 H144 N48 Na2 Ni12 O34'
_chemical_formula_weight 3265.09
_chemical_name_systematic
;
?
;
_space_group_IT_number 2
_symmetry_cell_setting triclinic
_symmetry_space_group_name_Hall '-P 1'
_symmetry_space_group_name_H-M 'P -1'
_atom_sites_solution_hydrogens geom
_atom_sites_solution_primary direct
_atom_sites_solution_secondary difmap
_audit_creation_method SHELXL-97
_cell_angle_alpha 102.327(2)
_cell_angle_beta 108.530(2)
_cell_angle_gamma 107.775(2)
_cell_formula_units_Z 1
_cell_length_a 13.7676(12)
_cell_length_b 16.2729(14)
_cell_length_c 17.5222(14)
_cell_measurement_reflns_used 62
_cell_measurement_temperature 173(2)
_cell_measurement_theta_max 28.0
_cell_measurement_theta_min 2.0
_cell_volume 3328.3(5)
_computing_cell_refinement 'Bruker SMART v5.624 & SAINT 6.36a (Bruker 1998)'
_computing_data_collection 'Bruker SMART v5.624 (Bruker 1998)'
_computing_data_reduction 'Bruker SHELXTL v6.14 (Bruker 2000)'
_computing_molecular_graphics 'Bruker SHELXTL v6.14'
_computing_publication_material 'Bruker SHELXTL v6.14'
_computing_structure_refinement 'Bruker SHELXTL v6.14'
_computing_structure_solution 'Bruker SHELXTL v6.14'
_diffrn_ambient_temperature 173(2)
_diffrn_measured_fraction_theta_full 0.977
_diffrn_measured_fraction_theta_max 0.977
_diffrn_measurement_device_type 'SMART CCD area detector'
_diffrn_measurement_method '\w scans'
_diffrn_radiation_monochromator graphite
_diffrn_radiation_source 'fine-focus sealed tube'
_diffrn_radiation_type MoK\a
_diffrn_radiation_wavelength 0.71073
_diffrn_reflns_av_R_equivalents 0.0411
_diffrn_reflns_av_sigmaI/netI 0.1250
_diffrn_reflns_limit_h_max 17
_diffrn_reflns_limit_h_min -13
_diffrn_reflns_limit_k_max 21
_diffrn_reflns_limit_k_min -19
_diffrn_reflns_limit_l_max 16
_diffrn_reflns_limit_l_min -22
_diffrn_reflns_number 22866
_diffrn_reflns_theta_full 27.50
_diffrn_reflns_theta_max 27.50
_diffrn_reflns_theta_min 1.55
_diffrn_standards_decay_% 1
_diffrn_standards_number 0
_exptl_absorpt_coefficient_mu 1.752
_exptl_absorpt_correction_T_max 0.8659
_exptl_absorpt_correction_T_min 0.7752
_exptl_absorpt_correction_type integration
_exptl_absorpt_process_details 'based on measured indexed crystal faces, Bruker SHELXTL v6.14 (Bruker 1998)'
_exptl_crystal_colour plates
_exptl_crystal_density_diffrn 1.629
_exptl_crystal_density_method 'not measured'
_exptl_crystal_description orange
_exptl_crystal_F_000 1686
_exptl_crystal_size_max 0.13
_exptl_crystal_size_mid 0.12
_exptl_crystal_size_min 0.09
_refine_diff_density_max 0.789
_refine_diff_density_min -0.551
_refine_diff_density_rms 0.068
_refine_ls_extinction_method none
_refine_ls_goodness_of_fit_ref 0.761
_refine_ls_hydrogen_treatment mixed
_refine_ls_matrix_type full
_refine_ls_number_parameters 739
_refine_ls_number_reflns 14940
_refine_ls_number_restraints 0
_refine_ls_restrained_S_all 0.761
_refine_ls_R_factor_all 0.0693
_refine_ls_R_factor_gt 0.0352
_refine_ls_shift/su_max 0.002
_refine_ls_shift/su_mean 0.000
_refine_ls_structure_factor_coef Fsqd
_refine_ls_weighting_details 'calc w=1/[\s^2^(Fo^2^)+(0.0122P)^2^] where P=(Fo^2^+2Fc^2^)/3'
_refine_ls_weighting_scheme calc
_refine_ls_wR_factor_gt 0.0615
_refine_ls_wR_factor_ref 0.0645
_reflns_number_gt 8180
_reflns_number_total 14940
_reflns_threshold_expression I>2\s(I)
_cod_data_source_file b708189h.txt
_cod_data_source_block st82
_cod_depositor_comments
;
The following automatic conversions were performed:
'_symmetry_cell_setting' value 'Triclinic' changed to 'triclinic'
according to '/home/saulius/struct/CIF-dictionaries/cif_core.dic'
dictionary named 'cif_core.dic' version 2.4.1 from 2010-06-29.

Automatic conversion script
Id: cif_fix_enum 1527 2010-12-29 10:47:43Z saulius 
;
_cod_original_sg_symbol_H-M P-1
_cod_database_code 7006009

loop_
_symmetry_equiv_pos_as_xyz
'x, y, z'
'-x, -y, -z'

loop_
_atom_site_label
_atom_site_type_symbol
_atom_site_fract_x
_atom_site_fract_y
_atom_site_fract_z
_atom_site_U_iso_or_equiv
_atom_site_adp_type
_atom_site_occupancy
_atom_site_symmetry_multiplicity
_atom_site_calc_flag
_atom_site_refinement_flags
_atom_site_disorder_assembly
_atom_site_disorder_group
Ni1 Ni 0.25604(3) 0.75251(2) 0.50791(2) 0.02689(10) Uani 1 1 d . . .
Ni2 Ni 0.32204(3) 0.65807(2) 0.66875(2) 0.02622(10) Uani 1 1 d . . .
Ni3 Ni 0.61487(3) 1.01517(3) 0.78296(2) 0.02900(11) Uani 1 1 d . . .
Ni4 Ni 0.36091(3) 0.96456(2) 0.66964(2) 0.02712(10) Uani 1 1 d . . .
Ni5 Ni 0.42100(3) 0.86736(2) 0.82345(2) 0.02408(10) Uani 1 1 d . . .
Ni6 Ni 0.18807(3) 0.68524(2) 0.77977(2) 0.02686(10) Uani 1 1 d . . .
Na Na 0.44004(10) 1.06647(8) 0.95664(7) 0.0360(3) Uani 1 1 d . . .
O1 O 0.28486(17) 0.75637(13) 0.73018(13) 0.0246(5) Uani 1 1 d . . .
H1' H 0.260(2) 0.7776(18) 0.6997(16) 0.019(9) Uiso 1 1 d . . .
O2 O 0.46158(19) 0.91148(16) 0.73217(14) 0.0266(6) Uani 1 1 d . . .
H2' H 0.456(3) 0.8739(17) 0.7078(17) 0.010(10) Uiso 1 1 d . . .
O3 O 0.04894(19) 0.60947(16) 0.66518(14) 0.0344(6) Uani 1 1 d . . .
H3' H 0.067(3) 0.593(2) 0.6217(19) 0.052 Uiso 1 1 d . . .
H3" H 0.007(3) 0.628(2) 0.651(2) 0.052 Uiso 1 1 d . . .
O4 O 0.13506(17) 0.79168(12) 0.80601(11) 0.0348(5) Uani 1 1 d . . .
H4' H 0.1765 0.8349 0.8094 0.052 Uiso 1 1 d R . .
H4" H 0.0538 0.7847 0.7896 0.052 Uiso 1 1 d R . .
O5 O 0.63145(17) 1.01250(13) 0.66898(12) 0.0415(6) Uani 1 1 d . . .
H5' H 0.5801 0.9921 0.6303 0.062 Uiso 1 1 d R . .
H5" H 0.6832 0.9604 0.6397 0.062 Uiso 1 1 d R . .
O6 O 0.68575(18) 0.91886(13) 0.79336(12) 0.0433(6) Uani 1 1 d . . .
H6' H 0.6520 0.8821 0.8058 0.065 Uiso 1 1 d R . .
H6" H 0.7654 0.9396 0.8228 0.065 Uiso 1 1 d R . .
O7 O 0.16379(16) 0.59437(12) 0.56697(11) 0.0282(5) Uani 1 1 d . . .
O8 O 0.41187(16) 0.95460(12) 0.56945(11) 0.0302(5) Uani 1 1 d . . .
O9 O 0.52886(16) 0.79753(12) 0.82639(11) 0.0274(5) Uani 1 1 d . . .
O10 O 0.54682(16) 0.97847(12) 0.92389(11) 0.0271(5) Uani 1 1 d . . .
O11 O 0.31642(16) 0.94120(12) 0.82549(11) 0.0266(5) Uani 1 1 d . . .
O12 O 0.39942(16) 0.82896(13) 0.92208(11) 0.0285(5) Uani 1 1 d . . .
O13 O 0.3489(2) 1.15797(17) 1.00083(14) 0.0807(10) Uani 1 1 d . . .
H13' H 0.3888 1.1946 1.0265 0.121 Uiso 1 1 d R . .
H13" H 0.3098 1.1700 0.9566 0.121 Uiso 1 1 d R . .
O14 O -0.1044(2) 0.68345(17) 0.61077(16) 0.0823(9) Uiso 1 1 d . . .
H101 H -0.0783 0.7148 0.5776 0.123 Uiso 1 1 d R . .
N1 N 0.1100(2) 0.73685(16) 0.41226(14) 0.0285(6) Uani 1 1 d . . .
N2 N 0.1434(2) 0.63819(15) 0.51030(14) 0.0274(6) Uani 1 1 d . . .
N3 N 0.2988(2) 0.69899(17) 0.41079(14) 0.0318(7) Uani 1 1 d . . .
N4 N 0.3702(2) 0.86919(15) 0.51129(14) 0.0277(6) Uani 1 1 d . . .
N5 N 0.3799(2) 0.56199(16) 0.63051(15) 0.0328(7) Uani 1 1 d . . .
N6 N 0.4818(2) 0.71507(16) 0.76278(14) 0.0291(6) Uani 1 1 d . . .
N7 N 0.7661(2) 1.12816(16) 0.85528(15) 0.0335(7) Uani 1 1 d . . .
N8 N 0.6239(2) 1.03076(15) 0.90344(14) 0.0257(6) Uani 1 1 d . . .
N9 N 0.2623(2) 1.03281(16) 0.62907(15) 0.0334(7) Uani 1 1 d . . .
N10 N 0.2959(2) 0.97488(15) 0.76069(14) 0.0278(6) Uani 1 1 d . . .
N11 N 0.1260(2) 0.60797(16) 0.84697(15) 0.0336(7) Uani 1 1 d . . .
N12 N 0.3139(2) 0.75035(16) 0.89921(14) 0.0279(6) Uani 1 1 d . . .
N13 N 0.3829(2) 0.73573(16) 0.59890(14) 0.0266(6) Uani 1 1 d . . .
N14 N 0.4606(3) 0.73113(17) 0.58333(15) 0.0336(7) Uani 1 1 d . . .
N15 N 0.5358(3) 0.7267(2) 0.56947(18) 0.0510(8) Uani 1 1 d . . .
N16 N 0.2248(2) 0.83621(15) 0.59821(14) 0.0279(6) Uani 1 1 d . . .
N17 N 0.1304(3) 0.82936(17) 0.58216(14) 0.0319(7) Uani 1 1 d . . .
N18 N 0.0410(2) 0.82406(19) 0.56769(17) 0.0482(8) Uani 1 1 d . . .
N19 N 0.2541(2) 0.58851(16) 0.74064(15) 0.0315(7) Uani 1 1 d . . .
N20 N 0.3043(2) 0.55958(18) 0.79015(17) 0.0426(8) Uani 1 1 d . . .
N21 N 0.3515(3) 0.5302(2) 0.8360(2) 0.0755(11) Uani 1 1 d . . .
N22 N 0.5103(2) 1.08775(16) 0.74890(16) 0.0338(7) Uani 1 1 d . . .
N23 N 0.5020(3) 1.1409(2) 0.80162(19) 0.0558(10) Uani 1 1 d . . .
N24 N 0.4915(3) 1.1902(3) 0.8525(2) 0.125(2) Uani 1 1 d . . .
C1 C 0.0968(3) 0.7871(2) 0.36072(18) 0.0359(8) Uani 1 1 d . . .
H1A H 0.1598 0.8394 0.3701 0.043 Uiso 1 1 calc R . .
C2 C -0.0046(3) 0.7654(2) 0.29470(19) 0.0417(9) Uani 1 1 d . . .
H2A H -0.0116 0.8022 0.2595 0.050 Uiso 1 1 calc R . .
C3 C -0.0948(3) 0.6897(2) 0.2814(2) 0.0532(11) Uani 1 1 d . . .
H3A H -0.1650 0.6725 0.2357 0.064 Uiso 1 1 calc R . .
C4 C -0.0840(3) 0.6383(2) 0.3341(2) 0.0476(10) Uani 1 1 d . . .
H4A H -0.1467 0.5867 0.3263 0.057 Uiso 1 1 calc R . .
C5 C 0.0210(3) 0.6635(2) 0.39931(18) 0.0309(8) Uani 1 1 d . . .
C6 C 0.0411(3) 0.61232(19) 0.45792(18) 0.0308(8) Uani 1 1 d . . .
H6A H -0.0181 0.5628 0.4572 0.037 Uiso 1 1 calc R . .
C7 C 0.2546(3) 0.6114(2) 0.35706(19) 0.0361(8) Uani 1 1 d . . .
H7A H 0.2048 0.5647 0.3675 0.043 Uiso 1 1 calc R . .
C8 C 0.2796(3) 0.5874(2) 0.2874(2) 0.0436(10) Uani 1 1 d . . .
H8A H 0.2458 0.5255 0.2495 0.052 Uiso 1 1 calc R . .
C9 C 0.3537(3) 0.6541(2) 0.2740(2) 0.0535(11) Uani 1 1 d . . .
H9A H 0.3723 0.6390 0.2266 0.064 Uiso 1 1 calc R . .
C10 C 0.4016(3) 0.7439(2) 0.3296(2) 0.0470(10) Uani 1 1 d . . .
H10A H 0.4542 0.7909 0.3214 0.056 Uiso 1 1 calc R . .
C11 C 0.3718(3) 0.7641(2) 0.39718(19) 0.0335(8) Uani 1 1 d . . .
C12 C 0.4159(3) 0.8579(2) 0.45742(18) 0.0308(8) Uani 1 1 d . . .
H12A H 0.4741 0.9074 0.4571 0.037 Uiso 1 1 calc R . .
C13 C 0.3262(3) 0.4853(2) 0.5600(2) 0.0456(10) Uani 1 1 d . . .
H13A H 0.2510 0.4701 0.5230 0.055 Uiso 1 1 calc R . .
C14 C 0.3777(3) 0.4290(3) 0.5407(2) 0.0736(14) Uani 1 1 d . . .
H14A H 0.3381 0.3748 0.4913 0.088 Uiso 1 1 calc R . .
C15 C 0.4861(4) 0.4510(3) 0.5925(3) 0.0964(18) Uani 1 1 d . . .
H15A H 0.5229 0.4131 0.5785 0.116 Uiso 1 1 calc R . .
C16 C 0.5427(3) 0.5286(3) 0.6655(2) 0.0732(14) Uani 1 1 d . . .
H16A H 0.6178 0.5440 0.7029 0.088 Uiso 1 1 calc R . .
C17 C 0.4875(3) 0.5831(2) 0.6829(2) 0.0438(10) Uani 1 1 d . . .
C18 C 0.5412(3) 0.6690(2) 0.75516(19) 0.0395(9) Uani 1 1 d . . .
H18A H 0.6167 0.6900 0.7948 0.047 Uiso 1 1 calc R . .
C19 C 0.8352(3) 1.1798(2) 0.8285(2) 0.0426(9) Uani 1 1 d . . .
H19A H 0.8140 1.1671 0.7687 0.051 Uiso 1 1 calc R . .
C20 C 0.9364(3) 1.2508(2) 0.8852(2) 0.0496(10) Uani 1 1 d . . .
H20A H 0.9840 1.2859 0.8643 0.059 Uiso 1 1 calc R . .
C21 C 0.9680(3) 1.2706(2) 0.9721(2) 0.0509(10) Uani 1 1 d . . .
H21A H 1.0373 1.3192 1.0117 0.061 Uiso 1 1 calc R . .
C22 C 0.8969(3) 1.2183(2) 1.0005(2) 0.0439(9) Uani 1 1 d . . .
H22A H 0.9166 1.2305 1.0601 0.053 Uiso 1 1 calc R . .
C23 C 0.7966(3) 1.1478(2) 0.9409(2) 0.0331(8) Uani 1 1 d . . .
C24 C 0.7156(3) 1.0924(2) 0.96522(19) 0.0312(8) Uani 1 1 d . . .
H24A H 0.7292 1.1010 1.0236 0.037 Uiso 1 1 calc R . .
C25 C 0.2450(3) 1.0592(2) 0.5608(2) 0.0457(10) Uani 1 1 d . . .
H25A H 0.2863 1.0507 0.5277 0.055 Uiso 1 1 calc R . .
C26 C 0.1700(4) 1.0982(3) 0.5361(2) 0.0643(13) Uani 1 1 d . . .
H26A H 0.1593 1.1162 0.4870 0.077 Uiso 1 1 calc R . .
C27 C 0.1108(4) 1.1104(3) 0.5846(2) 0.0803(15) Uani 1 1 d . . .
H27A H 0.0589 1.1377 0.5692 0.096 Uiso 1 1 calc R . .
C28 C 0.1267(3) 1.0829(3) 0.6562(2) 0.0663(13) Uani 1 1 d . . .
H28A H 0.0857 1.0904 0.6898 0.080 Uiso 1 1 calc R . .
C29 C 0.2035(3) 1.0448(2) 0.6768(2) 0.0414(9) Uani 1 1 d . . .
C30 C 0.2250(3) 1.0123(2) 0.74900(18) 0.0366(9) Uani 1 1 d . . .
H30A H 0.1882 1.0185 0.7861 0.044 Uiso 1 1 calc R . .
C31 C 0.0311(3) 0.5340(2) 0.8178(2) 0.0458(10) Uani 1 1 d . . .
H31A H -0.0234 0.5178 0.7616 0.055 Uiso 1 1 calc R . .
C32 C 0.0087(3) 0.4799(2) 0.8661(2) 0.0644(12) Uani 1 1 d . . .
H32A H -0.0612 0.4291 0.8445 0.077 Uiso 1 1 calc R . .
C33 C 0.0892(3) 0.5009(3) 0.9459(2) 0.0672(13) Uani 1 1 d . . .
H33A H 0.0772 0.4629 0.9793 0.081 Uiso 1 1 calc R . .
C34 C 0.1860(3) 0.5761(2) 0.9766(2) 0.0523(10) Uani 1 1 d . . .
H34A H 0.2416 0.5921 1.0324 0.063 Uiso 1 1 calc R . .
C35 C 0.2041(3) 0.6298(2) 0.92692(19) 0.0384(9) Uani 1 1 d . . .
C36 C 0.3041(3) 0.7118(2) 0.95435(19) 0.0359(8) Uani 1 1 d . . .
H36A H 0.3605 0.7360 1.0111 0.043 Uiso 1 1 calc R . .

loop_
_atom_site_aniso_label
_atom_site_aniso_U_11
_atom_site_aniso_U_22
_atom_site_aniso_U_33
_atom_site_aniso_U_23
_atom_site_aniso_U_13
_atom_site_aniso_U_12
Ni1 0.0273(3) 0.0271(2) 0.0216(2) 0.00509(17) 0.00846(18) 0.00900(19)
Ni2 0.0255(2) 0.0257(2) 0.0233(2) 0.00455(17) 0.00683(18) 0.01095(19)
Ni3 0.0280(3) 0.0298(2) 0.0234(2) 0.00425(18) 0.01108(18) 0.00713(19)
Ni4 0.0318(3) 0.0264(2) 0.0211(2) 0.00597(17) 0.00993(18) 0.01175(19)
Ni5 0.0242(2) 0.0246(2) 0.0192(2) 0.00425(17) 0.00738(17) 0.00831(18)
Ni6 0.0243(2) 0.0286(2) 0.0228(2) 0.00794(18) 0.00678(18) 0.00811(19)
Na 0.0340(8) 0.0421(8) 0.0231(7) 0.0037(6) 0.0086(6) 0.0128(6)
O1 0.0284(13) 0.0234(12) 0.0230(12) 0.0087(10) 0.0094(10) 0.0123(10)
O2 0.0329(14) 0.0205(14) 0.0231(13) 0.0029(11) 0.0118(11) 0.0093(12)
O3 0.0286(15) 0.0408(15) 0.0245(13) 0.0050(11) 0.0064(11) 0.0113(11)
O4 0.0267(13) 0.0325(12) 0.0435(13) 0.0105(10) 0.0159(10) 0.0101(10)
O5 0.0383(15) 0.0453(14) 0.0319(13) 0.0097(11) 0.0135(11) 0.0087(12)
O6 0.0374(15) 0.0464(14) 0.0514(15) 0.0178(11) 0.0238(12) 0.0170(12)
O7 0.0315(13) 0.0289(12) 0.0196(11) 0.0066(9) 0.0077(10) 0.0104(10)
O8 0.0369(14) 0.0264(12) 0.0197(11) 0.0037(9) 0.0111(10) 0.0064(10)
O9 0.0258(13) 0.0242(11) 0.0226(11) -0.0016(9) 0.0046(9) 0.0097(10)
O10 0.0251(13) 0.0292(12) 0.0253(12) 0.0083(9) 0.0126(10) 0.0072(10)
O11 0.0303(13) 0.0307(12) 0.0207(11) 0.0105(9) 0.0100(9) 0.0140(10)
O12 0.0288(13) 0.0277(12) 0.0205(11) 0.0062(9) 0.0073(9) 0.0050(10)
O13 0.101(2) 0.109(2) 0.0384(15) 0.0131(15) 0.0089(15) 0.079(2)
N1 0.0340(17) 0.0293(15) 0.0229(14) 0.0071(12) 0.0111(12) 0.0155(13)
N2 0.0325(17) 0.0241(14) 0.0219(14) 0.0043(11) 0.0092(12) 0.0112(12)
N3 0.0329(17) 0.0312(16) 0.0208(14) -0.0005(12) 0.0058(12) 0.0116(13)
N4 0.0321(17) 0.0245(15) 0.0196(14) 0.0051(12) 0.0053(12) 0.0102(12)
N5 0.0346(18) 0.0275(15) 0.0314(15) 0.0029(12) 0.0100(13) 0.0151(13)
N6 0.0279(16) 0.0309(15) 0.0242(14) 0.0072(12) 0.0059(12) 0.0129(13)
N7 0.0306(17) 0.0338(16) 0.0280(16) 0.0042(13) 0.0121(13) 0.0071(13)
N8 0.0232(16) 0.0231(14) 0.0262(14) 0.0044(12) 0.0104(12) 0.0059(12)
N9 0.0457(19) 0.0316(16) 0.0246(15) 0.0116(12) 0.0118(13) 0.0193(14)
N10 0.0328(17) 0.0308(15) 0.0154(13) 0.0049(11) 0.0086(12) 0.0106(13)
N11 0.0262(17) 0.0340(16) 0.0307(16) 0.0107(13) 0.0083(13) 0.0035(13)
N12 0.0287(16) 0.0286(15) 0.0216(14) 0.0076(12) 0.0074(12) 0.0091(13)
N13 0.0274(16) 0.0328(15) 0.0232(14) 0.0073(11) 0.0123(12) 0.0162(13)
N14 0.038(2) 0.0309(16) 0.0238(15) 0.0024(12) 0.0094(14) 0.0124(15)
N15 0.044(2) 0.065(2) 0.049(2) 0.0113(16) 0.0252(17) 0.0282(18)
N16 0.0267(17) 0.0295(15) 0.0252(14) 0.0057(11) 0.0079(12) 0.0138(13)
N17 0.039(2) 0.0353(17) 0.0193(14) 0.0057(12) 0.0089(14) 0.0176(15)
N18 0.0324(19) 0.065(2) 0.0477(19) 0.0160(15) 0.0129(15) 0.0269(17)
N19 0.0327(17) 0.0299(15) 0.0305(15) 0.0127(12) 0.0084(13) 0.0140(13)
N20 0.045(2) 0.0385(18) 0.0423(19) 0.0139(15) 0.0151(15) 0.0170(15)
N21 0.082(3) 0.087(3) 0.076(2) 0.053(2) 0.020(2) 0.055(2)
N22 0.0422(19) 0.0268(15) 0.0283(16) 0.0066(12) 0.0146(14) 0.0105(14)
N23 0.051(2) 0.051(2) 0.037(2) -0.0052(16) -0.0100(16) 0.0286(18)
N24 0.100(4) 0.126(3) 0.074(3) -0.062(2) -0.025(2) 0.080(3)
C1 0.045(2) 0.039(2) 0.0293(19) 0.0106(16) 0.0205(17) 0.0202(18)
C2 0.052(3) 0.049(2) 0.0278(19) 0.0130(17) 0.0101(18) 0.031(2)
C3 0.050(3) 0.051(2) 0.042(2) 0.0122(19) -0.0009(19) 0.022(2)
C4 0.036(2) 0.040(2) 0.044(2) 0.0107(18) -0.0012(17) 0.0063(18)
C5 0.031(2) 0.0301(19) 0.0267(18) 0.0050(15) 0.0086(15) 0.0120(16)
C6 0.025(2) 0.0245(17) 0.0310(19) 0.0027(14) 0.0064(15) 0.0048(15)
C7 0.034(2) 0.033(2) 0.0273(19) 0.0037(16) 0.0022(16) 0.0110(16)
C8 0.052(3) 0.043(2) 0.0245(19) -0.0009(17) 0.0058(18) 0.023(2)
C9 0.082(3) 0.054(3) 0.034(2) 0.009(2) 0.034(2) 0.033(2)
C10 0.066(3) 0.049(2) 0.040(2) 0.0165(19) 0.036(2) 0.026(2)
C11 0.040(2) 0.033(2) 0.0285(19) 0.0109(16) 0.0138(16) 0.0163(17)
C12 0.036(2) 0.0313(19) 0.0253(18) 0.0111(15) 0.0143(16) 0.0104(16)
C13 0.035(2) 0.037(2) 0.044(2) -0.0061(17) 0.0012(17) 0.0186(18)
C14 0.056(3) 0.066(3) 0.059(3) -0.024(2) -0.007(2) 0.037(2)
C15 0.072(4) 0.089(3) 0.082(3) -0.035(3) -0.014(3) 0.066(3)
C16 0.051(3) 0.081(3) 0.051(2) -0.027(2) -0.013(2) 0.050(2)
C17 0.042(2) 0.043(2) 0.034(2) -0.0007(17) 0.0033(17) 0.0235(19)
C18 0.032(2) 0.042(2) 0.034(2) -0.0001(16) 0.0030(16) 0.0201(18)
C19 0.043(2) 0.042(2) 0.035(2) 0.0061(17) 0.0212(18) 0.0060(19)
C20 0.048(3) 0.046(2) 0.043(2) 0.0087(18) 0.0283(19) -0.0016(19)
C21 0.037(2) 0.046(2) 0.050(2) 0.0072(19) 0.0150(19) -0.0001(19)
C22 0.037(2) 0.041(2) 0.035(2) 0.0026(17) 0.0121(17) 0.0024(18)
C23 0.030(2) 0.0333(19) 0.0299(19) 0.0063(15) 0.0107(16) 0.0103(16)
C24 0.030(2) 0.038(2) 0.0214(17) 0.0056(15) 0.0118(15) 0.0098(16)
C25 0.062(3) 0.052(2) 0.032(2) 0.0143(17) 0.0203(19) 0.032(2)
C26 0.102(4) 0.096(3) 0.038(2) 0.042(2) 0.035(2) 0.078(3)
C27 0.129(4) 0.124(4) 0.058(3) 0.058(3) 0.052(3) 0.109(4)
C28 0.100(4) 0.110(3) 0.043(2) 0.045(2) 0.041(2) 0.087(3)
C29 0.058(3) 0.047(2) 0.0288(19) 0.0144(17) 0.0148(18) 0.035(2)
C30 0.050(2) 0.048(2) 0.0274(18) 0.0133(16) 0.0215(17) 0.0341(19)
C31 0.033(2) 0.049(2) 0.045(2) 0.0190(19) 0.0113(17) 0.0052(18)
C32 0.044(3) 0.060(3) 0.068(3) 0.034(2) 0.016(2) -0.007(2)
C33 0.061(3) 0.074(3) 0.057(3) 0.045(2) 0.018(2) 0.007(2)
C34 0.048(3) 0.057(3) 0.042(2) 0.028(2) 0.0131(19) 0.008(2)
C35 0.039(2) 0.044(2) 0.029(2) 0.0174(17) 0.0115(17) 0.0135(18)
C36 0.037(2) 0.037(2) 0.0229(18) 0.0125(15) 0.0041(15) 0.0087(17)

loop_
_atom_type_symbol
_atom_type_description
_atom_type_scat_dispersion_real
_atom_type_scat_dispersion_imag
_atom_type_scat_source
C C 0.0033 0.0016 'International Tables Vol C Tables 4.2.6.8 and 6.1.1.4'
H H 0.0000 0.0000 'International Tables Vol C Tables 4.2.6.8 and 6.1.1.4'
N N 0.0061 0.0033 'International Tables Vol C Tables 4.2.6.8 and 6.1.1.4'
O O 0.0106 0.0060 'International Tables Vol C Tables 4.2.6.8 and 6.1.1.4'
Na Na 0.0362 0.0249 'International Tables Vol C Tables 4.2.6.8 and 6.1.1.4'
Ni Ni 0.3393 1.1124 'International Tables Vol C Tables 4.2.6.8 and 6.1.1.4'

loop_
_geom_angle_atom_site_label_1
_geom_angle_atom_site_label_2
_geom_angle_atom_site_label_3
_geom_angle
_geom_angle_site_symmetry_1
_geom_angle_site_symmetry_3
_geom_angle_publ_flag
N4 Ni1 N2 177.40(9) . . ?
N4 Ni1 N1 102.32(10) . . ?
N2 Ni1 N1 79.13(10) . . ?
N4 Ni1 N3 79.28(10) . . ?
N2 Ni1 N3 103.01(10) . . ?
N1 Ni1 N3 87.02(9) . . ?
N4 Ni1 N13 90.43(9) . . ?
N2 Ni1 N13 88.31(10) . . ?
N1 Ni1 N13 166.55(10) . . ?
N3 Ni1 N13 91.20(9) . . ?
N4 Ni1 N16 87.88(10) . . ?
N2 Ni1 N16 89.97(9) . . ?
N1 Ni1 N16 89.68(9) . . ?
N3 Ni1 N16 165.72(10) . . ?
N13 Ni1 N16 95.15(9) . . ?
O1 Ni2 N5 168.68(9) . . ?
O1 Ni2 N6 90.81(9) . . ?
N5 Ni2 N6 79.61(10) . . ?
O1 Ni2 O7 93.50(8) . . ?
N5 Ni2 O7 96.23(9) . . ?
N6 Ni2 O7 175.50(9) . . ?
O1 Ni2 N19 81.14(9) . . ?
N5 Ni2 N19 93.31(10) . . ?
N6 Ni2 N19 93.29(10) . . ?
O7 Ni2 N19 88.63(9) . . ?
O1 Ni2 N13 93.95(9) . . ?
N5 Ni2 N13 91.80(10) . . ?
N6 Ni2 N13 88.31(10) . . ?
O7 Ni2 N13 90.12(8) . . ?
N19 Ni2 N13 174.84(10) . . ?
O2 Ni3 N8 91.15(10) . . ?
O2 Ni3 O5 97.46(8) . . ?
N8 Ni3 O5 171.22(9) . . ?
O2 Ni3 N7 169.23(10) . . ?
N8 Ni3 N7 78.71(10) . . ?
O5 Ni3 N7 92.80(9) . . ?
O2 Ni3 O6 88.89(9) . . ?
N8 Ni3 O6 88.28(8) . . ?
O5 Ni3 O6 90.15(8) . . ?
N7 Ni3 O6 94.36(9) . . ?
O2 Ni3 N22 79.40(10) . . ?
N8 Ni3 N22 97.68(10) . . ?
O5 Ni3 N22 85.65(9) . . ?
N7 Ni3 N22 98.20(10) . . ?
O6 Ni3 N22 166.93(9) . . ?
O2 Ni4 N9 168.85(10) . . ?
O2 Ni4 N10 91.12(10) . . ?
N9 Ni4 N10 79.49(10) . . ?
O2 Ni4 O8 94.31(9) . . ?
N9 Ni4 O8 95.32(9) . . ?
N10 Ni4 O8 174.18(9) . . ?
O2 Ni4 N16 94.24(9) . . ?
N9 Ni4 N16 91.33(10) . . ?
N10 Ni4 N16 87.29(9) . . ?
O8 Ni4 N16 90.22(8) . . ?
O2 Ni4 N22 79.45(10) . . ?
N9 Ni4 N22 94.91(10) . . ?
N10 Ni4 N22 92.92(10) . . ?
O8 Ni4 N22 90.14(9) . . ?
N16 Ni4 N22 173.69(9) . . ?
O12 Ni5 O10 80.65(8) . . ?
O12 Ni5 O1 94.65(8) . . ?
O10 Ni5 O1 173.89(8) . . ?
O12 Ni5 O2 173.60(9) . . ?
O10 Ni5 O2 94.41(9) . . ?
O1 Ni5 O2 90.54(9) . . ?
O12 Ni5 O9 87.97(7) . . ?
O10 Ni5 O9 90.82(7) . . ?
O1 Ni5 O9 92.93(8) . . ?
O2 Ni5 O9 88.03(8) . . ?
O12 Ni5 O11 90.94(8) . . ?
O10 Ni5 O11 87.10(7) . . ?
O1 Ni5 O11 89.08(8) . . ?
O2 Ni5 O11 92.89(8) . . ?
O9 Ni5 O11 177.79(7) . . ?
O12 Ni5 Na 77.93(6) . . ?
O10 Ni5 Na 44.51(6) . . ?
O1 Ni5 Na 130.83(6) . . ?
O2 Ni5 Na 101.45(7) . . ?
O9 Ni5 Na 134.48(5) . . ?
O11 Ni5 Na 43.35(5) . . ?
O12 Ni5 Na 40.98(6) . 2_677 ?
O10 Ni5 Na 40.84(6) . 2_677 ?
O1 Ni5 Na 135.16(6) . 2_677 ?
O2 Ni5 Na 133.30(7) . 2_677 ?
O9 Ni5 Na 81.66(5) . 2_677 ?
O11 Ni5 Na 96.26(5) . 2_677 ?
Na Ni5 Na 59.41(3) . 2_677 ?
O1 Ni6 N12 90.78(9) . . ?
O1 Ni6 O3 96.42(9) . . ?
N12 Ni6 O3 172.79(10) . . ?
O1 Ni6 N11 165.18(9) . . ?
N12 Ni6 N11 78.95(10) . . ?
O3 Ni6 N11 93.89(10) . . ?
O1 Ni6 O4 90.03(8) . . ?
N12 Ni6 O4 87.20(8) . . ?
O3 Ni6 O4 93.24(8) . . ?
N11 Ni6 O4 100.00(9) . . ?
O1 Ni6 N19 80.38(9) . . ?
N12 Ni6 N19 94.72(9) . . ?
O3 Ni6 N19 86.05(9) . . ?
N11 Ni6 N19 89.76(10) . . ?
O4 Ni6 N19 170.24(9) . . ?
O10 Na O12 68.70(7) 2_677 2_677 ?
O10 Na O13 88.06(8) 2_677 . ?
O12 Na O13 85.88(8) 2_677 . ?
O10 Na O11 111.85(8) 2_677 . ?
O12 Na O11 162.23(9) 2_677 . ?
O13 Na O11 111.83(9) . . ?
O10 Na O10 88.75(8) 2_677 . ?
O12 Na O10 89.36(8) 2_677 . ?
O13 Na O10 174.99(9) . . ?
O11 Na O10 72.98(7) . . ?
O10 Na Na 45.77(5) 2_677 2_677 ?
O12 Na Na 75.18(6) 2_677 2_677 ?
O13 Na Na 133.70(8) . 2_677 ?
O11 Na Na 92.53(6) . 2_677 ?
O10 Na Na 42.98(5) . 2_677 ?
O10 Na Ni5 97.51(6) 2_677 . ?
O12 Na Ni5 124.76(7) 2_677 . ?
O13 Na Ni5 148.83(8) . . ?
O11 Na Ni5 37.90(5) . . ?
O10 Na Ni5 35.66(5) . . ?
Na Na Ni5 60.45(3) 2_677 . ?
O10 Na Ni5 34.86(5) 2_677 2_677 ?
O12 Na Ni5 34.78(5) 2_677 2_677 ?
O13 Na Ni5 80.25(6) . 2_677 ?
O11 Na Ni5 146.12(6) . 2_677 ?
O10 Na Ni5 94.94(5) . 2_677 ?
Na Na Ni5 60.14(3) 2_677 2_677 ?
Ni5 Na Ni5 120.59(3) . 2_677 ?
O10 Na H13' 87.2 2_677 . ?
O12 Na H13' 73.0 2_677 . ?
O13 Na H13' 13.6 . . ?
O11 Na H13' 124.6 . . ?
O10 Na H13' 162.1 . . ?
Na Na H13' 130.4 2_677 . ?
Ni5 Na H13' 162.2 . . ?
Ni5 Na H13' 72.1 2_677 . ?
Ni6 O1 Ni2 101.30(9) . . ?
Ni6 O1 Ni5 111.69(9) . . ?
Ni2 O1 Ni5 114.40(10) . . ?
Ni6 O1 H1' 118(2) . . ?
Ni2 O1 H1' 110(2) . . ?
Ni5 O1 H1' 102(2) . . ?
Ni4 O2 Ni3 103.21(10) . . ?
Ni4 O2 Ni5 114.51(11) . . ?
Ni3 O2 Ni5 112.30(10) . . ?
Ni4 O2 H2' 112(3) . . ?
Ni3 O2 H2' 116(3) . . ?
Ni5 O2 H2' 99(3) . . ?
Ni6 O3 H3' 112(2) . . ?
Ni6 O3 H3" 120(3) . . ?
H3' O3 H3" 107(3) . . ?
Ni6 O4 H4' 109.9 . . ?
Ni6 O4 H4" 126.2 . . ?
H4' O4 H4" 118.3 . . ?
Ni3 O5 H5' 116.5 . . ?
Ni3 O5 H5" 119.6 . . ?
H5' O5 H5" 96.2 . . ?
Ni3 O6 H6' 109.8 . . ?
Ni3 O6 H6" 119.6 . . ?
H6' O6 H6" 114.5 . . ?
N2 O7 Ni2 115.97(15) . . ?
N4 O8 Ni4 115.93(16) . . ?
N6 O9 Ni5 114.03(15) . . ?
N8 O10 Ni5 114.46(15) . . ?
N8 O10 Na 132.44(16) . 2_677 ?
Ni5 O10 Na 104.30(8) . 2_677 ?
N8 O10 Na 107.43(15) . . ?
Ni5 O10 Na 99.83(8) . . ?
Na O10 Na 91.25(8) 2_677 . ?
N10 O11 Ni5 113.21(16) . . ?
N10 O11 Na 108.69(14) . . ?
Ni5 O11 Na 98.75(8) . . ?
N12 O12 Ni5 115.18(15) . . ?
N12 O12 Na 139.61(15) . 2_677 ?
Ni5 O12 Na 104.24(9) . 2_677 ?
Na O13 H13' 102.8 . . ?
Na O13 H13" 110.0 . . ?
H13' O13 H13" 107.9 . . ?
C5 N1 C1 118.6(3) . . ?
C5 N1 Ni1 113.0(2) . . ?
C1 N1 Ni1 128.2(2) . . ?
C6 N2 O7 117.5(3) . . ?
C6 N2 Ni1 115.6(2) . . ?
O7 N2 Ni1 126.48(17) . . ?
C11 N3 C7 118.6(3) . . ?
C11 N3 Ni1 112.8(2) . . ?
C7 N3 Ni1 128.2(2) . . ?
C12 N4 O8 117.1(3) . . ?
C12 N4 Ni1 115.8(2) . . ?
O8 N4 Ni1 126.71(19) . . ?
C13 N5 C17 118.7(3) . . ?
C13 N5 Ni2 128.1(2) . . ?
C17 N5 Ni2 113.12(19) . . ?
C18 N6 O9 119.5(2) . . ?
C18 N6 Ni2 114.9(2) . . ?
O9 N6 Ni2 125.38(17) . . ?
C19 N7 C23 118.4(3) . . ?
C19 N7 Ni3 128.9(2) . . ?
C23 N7 Ni3 112.7(2) . . ?
C24 N8 O10 118.0(2) . . ?
C24 N8 Ni3 116.3(2) . . ?
O10 N8 Ni3 125.59(17) . . ?
C25 N9 C29 118.8(3) . . ?
C25 N9 Ni4 128.1(2) . . ?
C29 N9 Ni4 112.9(2) . . ?
C30 N10 O11 119.6(3) . . ?
C30 N10 Ni4 114.5(2) . . ?
O11 N10 Ni4 125.70(18) . . ?
C31 N11 C35 118.3(3) . . ?
C31 N11 Ni6 128.7(2) . . ?
C35 N11 Ni6 112.0(2) . . ?
C36 N12 O12 120.2(2) . . ?
C36 N12 Ni6 115.5(2) . . ?
O12 N12 Ni6 124.22(17) . . ?
N14 N13 Ni1 118.5(2) . . ?
N14 N13 Ni2 120.3(2) . . ?
Ni1 N13 Ni2 112.40(12) . . ?
N15 N14 N13 179.1(3) . . ?
N17 N16 Ni1 118.94(19) . . ?
N17 N16 Ni4 120.5(2) . . ?
Ni1 N16 Ni4 112.20(12) . . ?
N18 N17 N16 179.0(4) . . ?
N20 N19 Ni2 123.6(2) . . ?
N20 N19 Ni6 121.9(2) . . ?
Ni2 N19 Ni6 94.79(9) . . ?
N21 N20 N19 178.5(4) . . ?
N23 N22 Ni3 121.7(2) . . ?
N23 N22 Ni4 115.6(2) . . ?
Ni3 N22 Ni4 94.35(10) . . ?
N24 N23 N22 178.0(5) . . ?
N1 C1 C2 122.6(3) . . ?
N1 C1 H1A 118.7 . . ?
C2 C1 H1A 118.7 . . ?
C3 C2 C1 118.3(3) . . ?
C3 C2 H2A 120.9 . . ?
C1 C2 H2A 120.9 . . ?
C2 C3 C4 120.2(3) . . ?
C2 C3 H3A 119.9 . . ?
C4 C3 H3A 119.9 . . ?
C3 C4 C5 118.6(3) . . ?
C3 C4 H4A 120.7 . . ?
C5 C4 H4A 120.7 . . ?
N1 C5 C4 121.6(3) . . ?
N1 C5 C6 115.7(3) . . ?
C4 C5 C6 122.6(3) . . ?
N2 C6 C5 116.3(3) . . ?
N2 C6 H6A 121.9 . . ?
C5 C6 H6A 121.9 . . ?
N3 C7 C8 122.1(3) . . ?
N3 C7 H7A 118.9 . . ?
C8 C7 H7A 118.9 . . ?
C9 C8 C7 118.8(3) . . ?
C9 C8 H8A 120.6 . . ?
C7 C8 H8A 120.6 . . ?
C8 C9 C10 119.8(3) . . ?
C8 C9 H9A 120.1 . . ?
C10 C9 H9A 120.1 . . ?
C11 C10 C9 118.9(3) . . ?
C11 C10 H10A 120.6 . . ?
C9 C10 H10A 120.6 . . ?
N3 C11 C10 121.8(3) . . ?
N3 C11 C12 115.9(3) . . ?
C10 C11 C12 122.3(3) . . ?
N4 C12 C11 115.9(3) . . ?
N4 C12 H12A 122.0 . . ?
C11 C12 H12A 122.0 . . ?
N5 C13 C14 121.6(3) . . ?
N5 C13 H13A 119.2 . . ?
C14 C13 H13A 119.2 . . ?
C15 C14 C13 119.6(3) . . ?
C15 C14 H14A 120.2 . . ?
C13 C14 H14A 120.2 . . ?
C14 C15 C16 120.0(4) . . ?
C14 C15 H15A 120.0 . . ?
C16 C15 H15A 120.0 . . ?
C17 C16 C15 118.5(3) . . ?
C17 C16 H16A 120.8 . . ?
C15 C16 H16A 120.8 . . ?
N5 C17 C16 121.6(3) . . ?
N5 C17 C18 115.4(3) . . ?
C16 C17 C18 122.9(3) . . ?
N6 C18 C17 117.0(3) . . ?
N6 C18 H18A 121.5 . . ?
C17 C18 H18A 121.5 . . ?
N7 C19 C20 122.0(3) . . ?
N7 C19 H19A 119.0 . . ?
C20 C19 H19A 119.0 . . ?
C21 C20 C19 119.8(3) . . ?
C21 C20 H20A 120.1 . . ?
C19 C20 H20A 120.1 . . ?
C20 C21 C22 118.7(3) . . ?
C20 C21 H21A 120.6 . . ?
C22 C21 H21A 120.6 . . ?
C21 C22 C23 119.2(3) . . ?
C21 C22 H22A 120.4 . . ?
C23 C22 H22A 120.4 . . ?
N7 C23 C22 121.9(3) . . ?
N7 C23 C24 115.4(3) . . ?
C22 C23 C24 122.6(3) . . ?
N8 C24 C23 116.5(3) . . ?
N8 C24 H24A 121.7 . . ?
C23 C24 H24A 121.7 . . ?
N9 C25 C26 122.9(3) . . ?
N9 C25 H25A 118.5 . . ?
C26 C25 H25A 118.5 . . ?
C27 C26 C25 118.1(3) . . ?
C27 C26 H26A 120.9 . . ?
C25 C26 H26A 120.9 . . ?
C26 C27 C28 120.2(4) . . ?
C26 C27 H27A 119.9 . . ?
C28 C27 H27A 119.9 . . ?
C29 C28 C27 118.1(4) . . ?
C29 C28 H28A 121.0 . . ?
C27 C28 H28A 121.0 . . ?
N9 C29 C28 121.8(3) . . ?
N9 C29 C30 115.7(3) . . ?
C28 C29 C30 122.5(3) . . ?
N10 C30 C29 117.3(3) . . ?
N10 C30 H30A 121.3 . . ?
C29 C30 H30A 121.3 . . ?
N11 C31 C32 122.6(3) . . ?
N11 C31 H31A 118.7 . . ?
C32 C31 H31A 118.7 . . ?
C33 C32 C31 118.8(4) . . ?
C33 C32 H32A 120.6 . . ?
C31 C32 H32A 120.6 . . ?
C34 C33 C32 119.3(3) . . ?
C34 C33 H33A 120.4 . . ?
C32 C33 H33A 120.4 . . ?
C33 C34 C35 120.1(3) . . ?
C33 C34 H34A 120.0 . . ?
C35 C34 H34A 120.0 . . ?
N11 C35 C34 120.9(3) . . ?
N11 C35 C36 115.0(3) . . ?
C34 C35 C36 124.1(3) . . ?
N12 C36 C35 117.4(3) . . ?
N12 C36 H36A 121.3 . . ?
C35 C36 H36A 121.3 . . ?

loop_
_geom_bond_atom_site_label_1
_geom_bond_atom_site_label_2
_geom_bond_distance
_geom_bond_site_symmetry_2
_geom_bond_publ_flag
Ni1 N4 2.037(2) . ?
Ni1 N2 2.045(2) . ?
Ni1 N1 2.069(2) . ?
Ni1 N3 2.078(2) . ?
Ni1 N13 2.091(2) . ?
Ni1 N16 2.101(2) . ?
Ni2 O1 2.024(2) . ?
Ni2 N5 2.045(2) . ?
Ni2 N6 2.053(2) . ?
Ni2 O7 2.0890(18) . ?
Ni2 N19 2.110(3) . ?
Ni2 N13 2.112(2) . ?
Ni3 O2 2.021(2) . ?
Ni3 N8 2.030(2) . ?
Ni3 O5 2.074(2) . ?
Ni3 N7 2.077(2) . ?
Ni3 O6 2.094(2) . ?
Ni3 N22 2.149(3) . ?
Ni4 O2 2.009(2) . ?
Ni4 N9 2.055(2) . ?
Ni4 N10 2.064(2) . ?
Ni4 O8 2.0810(19) . ?
Ni4 N16 2.108(2) . ?
Ni4 N22 2.158(3) . ?
Ni5 O12 2.0346(19) . ?
Ni5 O10 2.0392(18) . ?
Ni5 O1 2.043(2) . ?
Ni5 O2 2.049(2) . ?
Ni5 O9 2.1226(19) . ?
Ni5 O11 2.1422(19) . ?
Ni5 Na 3.4464(12) . ?
Ni5 Na 3.4572(11) 2_677 ?
Ni6 O1 2.023(2) . ?
Ni6 N12 2.033(2) . ?
Ni6 O3 2.068(2) . ?
Ni6 N11 2.077(3) . ?
Ni6 O4 2.0950(19) . ?
Ni6 N19 2.141(2) . ?
Na O10 2.333(2) 2_677 ?
Na O12 2.339(2) 2_677 ?
Na O13 2.378(3) . ?
Na O11 2.394(2) . ?
Na O10 2.452(2) . ?
Na Na 3.421(2) 2_677 ?
Na Ni5 3.4571(11) 2_677 ?
Na H13' 2.5885 . ?
O1 H1' 0.75(2) . ?
O2 H2' 0.63(2) . ?
O3 H3' 0.89(3) . ?
O3 H3" 0.72(3) . ?
O4 H4' 0.7344 . ?
O4 H4" 1.0255 . ?
O5 H5' 0.7249 . ?
O5 H5" 1.3811 . ?
O6 H6' 0.7556 . ?
O6 H6" 0.9604 . ?
O7 N2 1.349(3) . ?
O8 N4 1.355(3) . ?
O9 N6 1.354(3) . ?
O10 N8 1.342(3) . ?
O10 Na 2.333(2) 2_677 ?
O11 N10 1.351(3) . ?
O12 N12 1.321(3) . ?
O12 Na 2.339(2) 2_677 ?
O13 H13' 0.6223 . ?
O13 H13" 0.8899 . ?
O14 H101 0.9352 . ?
N1 C5 1.338(4) . ?
N1 C1 1.348(3) . ?
N2 C6 1.286(3) . ?
N3 C11 1.342(4) . ?
N3 C7 1.350(3) . ?
N4 C12 1.301(4) . ?
N5 C13 1.352(3) . ?
N5 C17 1.359(4) . ?
N6 C18 1.283(3) . ?
N7 C19 1.339(4) . ?
N7 C23 1.357(3) . ?
N8 C24 1.291(3) . ?
N9 C25 1.331(4) . ?
N9 C29 1.360(4) . ?
N10 C30 1.286(3) . ?
N11 C31 1.330(4) . ?
N11 C35 1.357(4) . ?
N12 C36 1.279(3) . ?
N13 N14 1.205(3) . ?
N14 N15 1.154(4) . ?
N16 N17 1.203(3) . ?
N17 N18 1.146(3) . ?
N19 N20 1.201(3) . ?
N20 N21 1.148(3) . ?
N22 N23 1.184(3) . ?
N23 N24 1.143(4) . ?
C1 C2 1.383(4) . ?
C1 H1A 0.9500 . ?
C2 C3 1.369(4) . ?
C2 H2A 0.9500 . ?
C3 C4 1.376(4) . ?
C3 H3A 0.9500 . ?
C4 C5 1.397(4) . ?
C4 H4A 0.9500 . ?
C5 C6 1.467(4) . ?
C6 H6A 0.9500 . ?
C7 C8 1.380(4) . ?
C7 H7A 0.9500 . ?
C8 C9 1.364(5) . ?
C8 H8A 0.9500 . ?
C9 C10 1.384(4) . ?
C9 H9A 0.9500 . ?
C10 C11 1.379(4) . ?
C10 H10A 0.9500 . ?
C11 C12 1.467(4) . ?
C12 H12A 0.9500 . ?
C13 C14 1.370(4) . ?
C13 H13A 0.9500 . ?
C14 C15 1.361(5) . ?
C14 H14A 0.9500 . ?
C15 C16 1.384(4) . ?
C15 H15A 0.9500 . ?
C16 C17 1.377(4) . ?
C16 H16A 0.9500 . ?
C17 C18 1.457(4) . ?
C18 H18A 0.9500 . ?
C19 C20 1.383(4) . ?
C19 H19A 0.9500 . ?
C20 C21 1.376(4) . ?
C20 H20A 0.9500 . ?
C21 C22 1.383(4) . ?
C21 H21A 0.9500 . ?
C22 C23 1.384(4) . ?
C22 H22A 0.9500 . ?
C23 C24 1.445(4) . ?
C24 H24A 0.9500 . ?
C25 C26 1.375(4) . ?
C25 H25A 0.9500 . ?
C26 C27 1.374(5) . ?
C26 H26A 0.9500 . ?
C27 C28 1.396(4) . ?
C27 H27A 0.9500 . ?
C28 C29 1.374(4) . ?
C28 H28A 0.9500 . ?
C29 C30 1.453(4) . ?
C30 H30A 0.9500 . ?
C31 C32 1.380(4) . ?
C31 H31A 0.9500 . ?
C32 C33 1.371(5) . ?
C32 H32A 0.9500 . ?
C33 C34 1.354(4) . ?
C33 H33A 0.9500 . ?
C34 C35 1.384(4) . ?
C34 H34A 0.9500 . ?
C35 C36 1.445(4) . ?
C36 H36A 0.9500 . ?
